data_2233166
loop_
_publ_author_name
'Wang, De Cai'
'Leng, Bo Rong'
'Wang, Gui Bin'
'Wei, Ping'
'Ou-yang, Ping Kai'

_publ_section_title
;
 1-Benzyl-4-chloroindoline-2,3-dione
;
_journal_coeditor_code HB6540
_journal_issue 1
_journal_name_full 'Acta Crystallographica Section E'
_journal_page_first o37
_journal_paper_doi 10.1107/S1600536811051816
_journal_volume 68
_journal_year 2012
_chemical_formula_iupac 'C15 H10 Cl N O2'
_chemical_formula_moiety 'C15 H10 Cl N O2'
_chemical_formula_sum 'C15 H10 Cl N O2'
_chemical_formula_weight 271.69
_chemical_name_systematic
;
1-Benzyl-4-chloroindoline-2,3-dione
;
_space_group_IT_number 61
_symmetry_cell_setting orthorhombic
_symmetry_space_group_name_Hall '-P 2ac 2ab'
_symmetry_space_group_name_H-M 'P b c a'
_atom_sites_solution_hydrogens geom
_atom_sites_solution_primary direct
_atom_sites_solution_secondary difmap
_audit_creation_method SHELXL-97
_cell_angle_alpha 90.00
_cell_angle_beta 90.00
_cell_angle_gamma 90.00
_cell_formula_units_Z 16
_cell_length_a 22.864(5)
_cell_length_b 16.600(3)
_cell_length_c 13.335(3)
_cell_measurement_reflns_used 25
_cell_measurement_temperature 293(2)
_cell_measurement_theta_max 13
_cell_measurement_theta_min 9
_cell_volume 5061.2(18)
_computing_cell_refinement 'CAD-4 EXPRESS (Enraf--Nonius, 1994)'
_computing_data_collection 'CAD-4 EXPRESS (Enraf--Nonius, 1994)'
_computing_data_reduction 'XCAD4 (Harms & Wocadlo,1995)'
_computing_molecular_graphics 'SHELXTL (Sheldrick, 2008)'
_computing_publication_material 'PLATON (Spek, 2009)'
_computing_structure_refinement 'SHELXL97 (Sheldrick, 2008)'
_computing_structure_solution 'SHELXS97 (Sheldrick, 2008)'
_diffrn_ambient_temperature 293(2)
_diffrn_measured_fraction_theta_full 0.999
_diffrn_measured_fraction_theta_max 0.999
_diffrn_measurement_device_type 'Enraf--Nonius CAD-4'
_diffrn_measurement_method \w/2\q
_diffrn_radiation_monochromator graphite
_diffrn_radiation_source 'fine-focus sealed tube'
_diffrn_radiation_type MoK\a
_diffrn_radiation_wavelength 0.71073
_diffrn_reflns_av_R_equivalents 0.0000
_diffrn_reflns_av_sigmaI/netI 0.0743
_diffrn_reflns_limit_h_max 27
_diffrn_reflns_limit_h_min 0
_diffrn_reflns_limit_k_max 20
_diffrn_reflns_limit_k_min 0
_diffrn_reflns_limit_l_max 16
_diffrn_reflns_limit_l_min 0
_diffrn_reflns_number 4623
_diffrn_reflns_theta_full 25.35
_diffrn_reflns_theta_max 25.35
_diffrn_reflns_theta_min 1.78
_diffrn_standards_decay_% 1
_diffrn_standards_interval_count 200
_diffrn_standards_interval_time 2
_diffrn_standards_number 3
_exptl_absorpt_coefficient_mu 0.298
_exptl_absorpt_correction_T_max 0.9709
_exptl_absorpt_correction_T_min 0.9160
_exptl_absorpt_correction_type psi-scan
_exptl_absorpt_process_details '(North <i>et al.</i>, 1968)'
_exptl_crystal_colour yellow
_exptl_crystal_density_diffrn 1.426
_exptl_crystal_density_method 'not measured'
_exptl_crystal_description block
_exptl_crystal_F_000 2240
_exptl_crystal_size_max 0.30
_exptl_crystal_size_mid 0.20
_exptl_crystal_size_min 0.10
_refine_diff_density_max 0.175
_refine_diff_density_min -0.195
_refine_ls_extinction_method none
_refine_ls_goodness_of_fit_ref 1.002
_refine_ls_hydrogen_treatment constr
_refine_ls_matrix_type full
_refine_ls_number_parameters 343
_refine_ls_number_reflns 4623
_refine_ls_number_restraints 0
_refine_ls_restrained_S_all 1.002
_refine_ls_R_factor_all 0.1710
_refine_ls_R_factor_gt 0.0642
_refine_ls_shift/su_max 0.001
_refine_ls_shift/su_mean 0.000
_refine_ls_structure_factor_coef Fsqd
_refine_ls_weighting_details 'calc w=1/[\s^2^(Fo^2^)+(0.0320P)^2^] where P=(Fo^2^+2Fc^2^)/3'
_refine_ls_weighting_scheme calc
_refine_ls_wR_factor_gt 0.0960
_refine_ls_wR_factor_ref 0.1173
_reflns_number_gt 1929
_reflns_number_total 4623
_reflns_threshold_expression I>2\s(I)
_cod_data_source_file hb6540.cif
_cod_data_source_block I
_cod_database_code 2233166
_cod_database_fobs_code 2233166

loop_
_symmetry_equiv_pos_as_xyz
'x, y, z'
'-x+1/2, -y, z+1/2'
'-x, y+1/2, -z+1/2'
'x+1/2, -y+1/2, -z'
'-x, -y, -z'
'x-1/2, y, -z-1/2'
'x, -y-1/2, z-1/2'
'-x-1/2, y-1/2, z'

loop_
_atom_site_type_symbol
_atom_site_label
_atom_site_fract_x
_atom_site_fract_y
_atom_site_fract_z
_atom_site_U_iso_or_equiv
_atom_site_adp_type
_atom_site_calc_flag
_atom_site_refinement_flags
_atom_site_occupancy
_atom_site_symmetry_multiplicity
Cl Cl1 0.61720(4) 0.52555(7) 0.54905(10) 0.0902(4) Uani d . 1 1
C C1 0.73389(14) 0.5069(2) 0.5352(3) 0.0438(9) Uani d . 1 1
N N1 0.83104(11) 0.47219(17) 0.5229(2) 0.0506(8) Uani d . 1 1
O O1 0.82562(10) 0.33371(14) 0.5350(2) 0.0681(8) Uani d . 1 1
O O2 0.70097(10) 0.36781(14) 0.5538(2) 0.0628(8) Uani d . 1 1
C C2 0.68738(15) 0.5601(2) 0.5384(3) 0.0522(10) Uani d . 1 1
C C3 0.69793(18) 0.6420(2) 0.5343(3) 0.0644(12) Uani d . 1 1
H H3A 0.6671 0.6785 0.5358 0.077 Uiso calc R 1 1
C C4 0.7549(2) 0.6687(2) 0.5278(3) 0.0649(12) Uani d . 1 1
H H4A 0.7617 0.7239 0.5269 0.078 Uiso calc R 1 1
C C5 0.80188(17) 0.6178(2) 0.5228(3) 0.0540(11) Uani d . 1 1
H H5A 0.8398 0.6375 0.5173 0.065 Uiso calc R 1 1
C C6 0.79077(15) 0.5362(2) 0.5261(3) 0.0452(9) Uani d . 1 1
C C7 0.80405(15) 0.3997(2) 0.5335(3) 0.0490(10) Uani d . 1 1
C C8 0.73753(16) 0.4189(2) 0.5423(3) 0.0489(10) Uani d . 1 1
C C9 0.89331(15) 0.4816(2) 0.5095(3) 0.0576(11) Uani d . 1 1
H H9A 0.9002 0.5207 0.4567 0.069 Uiso calc R 1 1
H H9B 0.9096 0.4306 0.4876 0.069 Uiso calc R 1 1
C C10 0.92469(15) 0.5083(2) 0.6021(3) 0.0525(10) Uani d . 1 1
C C11 0.96343(16) 0.5718(2) 0.5974(3) 0.0721(13) Uani d . 1 1
H H11A 0.9693 0.5990 0.5373 0.086 Uiso calc R 1 1
C C12 0.9933(2) 0.5946(3) 0.6822(5) 0.0975(17) Uani d . 1 1
H H12A 1.0196 0.6373 0.6790 0.117 Uiso calc R 1 1
C C13 0.9849(2) 0.5558(4) 0.7704(5) 0.1020(19) Uani d . 1 1
H H13A 1.0054 0.5717 0.8273 0.122 Uiso calc R 1 1
C C14 0.9457(2) 0.4926(3) 0.7757(4) 0.0911(15) Uani d . 1 1
H H14A 0.9398 0.4657 0.8360 0.109 Uiso calc R 1 1
C C15 0.91552(17) 0.4698(2) 0.6912(3) 0.0674(12) Uani d . 1 1
H H15A 0.8886 0.4279 0.6947 0.081 Uiso calc R 1 1
O O3 0.78599(12) 0.39116(16) 0.7763(2) 0.0807(9) Uani d . 1 1
O O4 0.66106(12) 0.42670(16) 0.7850(2) 0.0824(9) Uani d . 1 1
N N2 0.65413(13) 0.28816(19) 0.7866(2) 0.0596(9) Uani d . 1 1
Cl Cl2 0.86828(5) 0.23348(8) 0.78394(10) 0.1009(5) Uani d . 1 1
C C16 0.69392(17) 0.2242(2) 0.7838(3) 0.0512(10) Uani d . 1 1
C C17 0.6827(2) 0.1434(2) 0.7823(3) 0.0699(12) Uani d . 1 1
H H17A 0.6444 0.1245 0.7811 0.084 Uiso calc R 1 1
C C18 0.7288(2) 0.0906(2) 0.7827(3) 0.0789(14) Uani d . 1 1
H H18A 0.7214 0.0355 0.7817 0.095 Uiso calc R 1 1
C C19 0.7861(2) 0.1170(3) 0.7845(3) 0.0767(14) Uani d . 1 1
H H19A 0.8167 0.0802 0.7859 0.092 Uiso calc R 1 1
C C20 0.79739(17) 0.1997(3) 0.7842(3) 0.0633(11) Uani d . 1 1
C C21 0.75154(15) 0.2526(2) 0.7840(3) 0.0506(10) Uani d . 1 1
C C22 0.74875(18) 0.3404(2) 0.7816(3) 0.0551(11) Uani d . 1 1
C C23 0.68310(19) 0.3602(3) 0.7847(3) 0.0618(11) Uani d . 1 1
C C24 0.59128(16) 0.2818(3) 0.7776(3) 0.0758(13) Uani d . 1 1
H H24A 0.5827 0.2432 0.7252 0.091 Uiso calc R 1 1
H H24B 0.5764 0.3336 0.7556 0.091 Uiso calc R 1 1
C C25 0.55801(16) 0.2574(2) 0.8702(3) 0.0587(11) Uani d . 1 1
C C26 0.58256(16) 0.2129(2) 0.9452(3) 0.0647(12) Uani d . 1 1
H H26A 0.6223 0.2009 0.9437 0.078 Uiso calc R 1 1
C C27 0.5485(2) 0.1861(3) 1.0228(3) 0.0774(13) Uani d . 1 1
H H27A 0.5653 0.1545 1.0727 0.093 Uiso calc R 1 1
C C28 0.4906(2) 0.2049(3) 1.0284(4) 0.0900(16) Uani d . 1 1
H H28A 0.4677 0.1864 1.0813 0.108 Uiso calc R 1 1
C C29 0.46671(18) 0.2517(3) 0.9539(5) 0.0910(16) Uani d . 1 1
H H29A 0.4275 0.2662 0.9573 0.109 Uiso calc R 1 1
C C30 0.49984(18) 0.2771(2) 0.8754(3) 0.0736(13) Uani d . 1 1
H H30A 0.4830 0.3079 0.8249 0.088 Uiso calc R 1 1

loop_
_atom_site_aniso_label
_atom_site_aniso_U_11
_atom_site_aniso_U_22
_atom_site_aniso_U_33
_atom_site_aniso_U_12
_atom_site_aniso_U_13
_atom_site_aniso_U_23
Cl1 0.0555(7) 0.0927(9) 0.1224(10) 0.0131(6) 0.0004(7) 0.0070(8)
C1 0.046(2) 0.043(2) 0.042(2) 0.0025(19) 0.001(2) -0.0029(19)
N1 0.0396(17) 0.0442(18) 0.068(2) -0.0015(15) 0.0006(17) -0.0029(18)
O1 0.0652(17) 0.0403(16) 0.099(2) 0.0090(14) -0.0063(16) -0.0039(16)
O2 0.0551(16) 0.0472(16) 0.086(2) -0.0117(14) -0.0087(16) -0.0008(15)
C2 0.059(2) 0.048(2) 0.050(3) 0.007(2) 0.001(2) -0.002(2)
C3 0.077(3) 0.052(3) 0.064(3) 0.018(2) 0.000(3) 0.001(2)
C4 0.096(3) 0.048(3) 0.051(3) 0.002(3) 0.001(3) -0.002(2)
C5 0.066(3) 0.040(2) 0.056(3) -0.008(2) 0.007(2) 0.002(2)
C6 0.050(2) 0.043(2) 0.043(2) 0.0059(19) -0.0061(19) -0.001(2)
C7 0.049(2) 0.043(2) 0.056(3) -0.001(2) -0.009(2) -0.002(2)
C8 0.050(2) 0.046(3) 0.050(3) -0.007(2) -0.010(2) -0.005(2)
C9 0.055(2) 0.054(3) 0.063(3) -0.002(2) 0.010(2) 0.000(2)
C10 0.045(2) 0.055(3) 0.058(3) 0.0001(19) 0.007(2) 0.001(2)
C11 0.056(3) 0.071(3) 0.089(4) -0.019(2) 0.008(3) -0.004(3)
C12 0.066(3) 0.097(4) 0.129(5) -0.017(3) -0.007(4) -0.031(4)
C13 0.081(4) 0.126(5) 0.099(5) 0.016(4) -0.041(4) -0.041(4)
C14 0.100(4) 0.100(4) 0.073(4) 0.022(3) -0.012(3) 0.006(3)
C15 0.070(3) 0.056(3) 0.076(3) 0.004(2) -0.006(3) 0.002(3)
O3 0.090(2) 0.0580(18) 0.095(2) -0.0212(17) 0.0114(19) 0.0033(18)
O4 0.107(2) 0.0579(18) 0.082(2) 0.0191(17) 0.0051(19) 0.0061(18)
N2 0.057(2) 0.059(2) 0.063(2) -0.0011(18) 0.003(2) 0.003(2)
Cl2 0.0643(7) 0.1260(11) 0.1124(11) 0.0158(8) 0.0084(8) 0.0130(9)
C16 0.068(3) 0.042(2) 0.044(2) -0.002(2) 0.000(2) -0.001(2)
C17 0.097(3) 0.053(3) 0.060(3) -0.018(3) 0.010(3) -0.008(3)
C18 0.137(5) 0.039(3) 0.060(3) 0.003(3) 0.008(3) 0.000(2)
C19 0.105(4) 0.070(3) 0.055(3) 0.031(3) 0.007(3) -0.002(3)
C20 0.072(3) 0.066(3) 0.052(3) 0.011(2) 0.009(2) 0.001(2)
C21 0.061(2) 0.044(2) 0.047(2) -0.004(2) 0.003(2) -0.0032(19)
C22 0.073(3) 0.048(3) 0.044(2) -0.007(2) 0.006(2) 0.000(2)
C23 0.084(3) 0.052(3) 0.049(3) 0.008(3) 0.007(2) 0.000(3)
C24 0.064(3) 0.099(3) 0.065(3) -0.002(2) -0.018(3) 0.006(3)
C25 0.047(2) 0.069(3) 0.060(3) 0.002(2) -0.010(2) -0.005(2)
C26 0.055(3) 0.088(3) 0.051(3) 0.007(2) -0.002(2) -0.003(3)
C27 0.087(3) 0.082(3) 0.063(3) 0.012(3) 0.012(3) -0.001(3)
C28 0.090(4) 0.092(4) 0.088(4) -0.016(3) 0.035(3) -0.023(3)
C29 0.055(3) 0.091(4) 0.128(5) -0.001(3) 0.011(4) -0.024(4)
C30 0.057(3) 0.074(3) 0.090(4) 0.002(2) -0.021(3) 0.002(3)

loop_
_atom_type_symbol
_atom_type_description
_atom_type_scat_dispersion_real
_atom_type_scat_dispersion_imag
_atom_type_scat_source
C C 0.0033 0.0016 'International Tables Vol C Tables 4.2.6.8 and 6.1.1.4'
H H 0.0000 0.0000 'International Tables Vol C Tables 4.2.6.8 and 6.1.1.4'
N N 0.0061 0.0033 'International Tables Vol C Tables 4.2.6.8 and 6.1.1.4'
O O 0.0106 0.0060 'International Tables Vol C Tables 4.2.6.8 and 6.1.1.4'
Cl Cl 0.1484 0.1585 'International Tables Vol C Tables 4.2.6.8 and 6.1.1.4'

loop_
_geom_angle_atom_site_label_1
_geom_angle_atom_site_label_2
_geom_angle_atom_site_label_3
_geom_angle
C2 C1 C6 119.8(3)
C2 C1 C8 132.7(3)
C6 C1 C8 107.5(3)
C7 N1 C6 111.6(3)
C7 N1 C9 123.8(3)
C6 N1 C9 124.6(3)
C3 C2 C1 119.5(3)
C3 C2 Cl1 119.8(3)
C1 C2 Cl1 120.7(3)
C4 C3 C2 118.9(4)
C4 C3 H3A 120.5
C2 C3 H3A 120.5
C5 C4 C3 123.1(4)
C5 C4 H4A 118.4
C3 C4 H4A 118.4
C4 C5 C6 117.4(4)
C4 C5 H5A 121.3
C6 C5 H5A 121.3
C5 C6 C1 121.2(3)
C5 C6 N1 128.4(3)
C1 C6 N1 110.4(3)
O1 C7 N1 128.5(3)
O1 C7 C8 125.9(3)
N1 C7 C8 105.6(3)
O2 C8 C1 132.3(4)
O2 C8 C7 123.0(3)
C1 C8 C7 104.8(3)
N1 C9 C10 113.7(3)
N1 C9 H9A 108.8
C10 C9 H9A 108.8
N1 C9 H9B 108.8
C10 C9 H9B 108.8
H9A C9 H9B 107.7
C15 C10 C11 119.7(4)
C15 C10 C9 120.4(4)
C11 C10 C9 119.8(4)
C12 C11 C10 119.5(4)
C12 C11 H11A 120.2
C10 C11 H11A 120.2
C13 C12 C11 120.8(5)
C13 C12 H12A 119.6
C11 C12 H12A 119.6
C12 C13 C14 119.8(5)
C12 C13 H13A 120.1
C14 C13 H13A 120.1
C15 C14 C13 119.5(5)
C15 C14 H14A 120.2
C13 C14 H14A 120.2
C10 C15 C14 120.5(4)
C10 C15 H15A 119.8
C14 C15 H15A 119.8
C23 N2 C16 110.4(3)
C23 N2 C24 122.9(4)
C16 N2 C24 126.1(3)
C17 C16 N2 128.6(4)
C17 C16 C21 120.6(4)
N2 C16 C21 110.9(3)
C16 C17 C18 118.8(4)
C16 C17 H17A 120.6
C18 C17 H17A 120.6
C17 C18 C19 121.8(4)
C17 C18 H18A 119.1
C19 C18 H18A 119.1
C18 C19 C20 119.2(4)
C18 C19 H19A 120.4
C20 C19 H19A 120.4
C21 C20 C19 119.3(4)
C21 C20 Cl2 121.0(3)
C19 C20 Cl2 119.7(4)
C20 C21 C16 120.3(4)
C20 C21 C22 132.4(4)
C16 C21 C22 107.2(3)
O3 C22 C21 132.2(4)
O3 C22 C23 123.0(4)
C21 C22 C23 104.8(3)
O4 C23 N2 126.5(4)
O4 C23 C22 126.9(4)
N2 C23 C22 106.6(3)
N2 C24 C25 117.0(3)
N2 C24 H24A 108.1
C25 C24 H24A 108.1
N2 C24 H24B 108.1
C25 C24 H24B 108.1
H24A C24 H24B 107.3
C26 C25 C30 119.4(4)
C26 C25 C24 122.7(4)
C30 C25 C24 117.9(4)
C25 C26 C27 119.8(4)
C25 C26 H26A 120.1
C27 C26 H26A 120.1
C28 C27 C26 121.3(5)
C28 C27 H27A 119.4
C26 C27 H27A 119.4
C27 C28 C29 118.4(5)
C27 C28 H28A 120.8
C29 C28 H28A 120.8
C30 C29 C28 120.7(4)
C30 C29 H29A 119.6
C28 C29 H29A 119.6
C29 C30 C25 120.4(4)
C29 C30 H30A 119.8
C25 C30 H30A 119.8

loop_
_geom_bond_atom_site_label_1
_geom_bond_atom_site_label_2
_geom_bond_distance
Cl1 C2 1.710(4)
C1 C2 1.383(4)
C1 C6 1.394(4)
C1 C8 1.465(4)
N1 C7 1.359(4)
N1 C6 1.407(4)
N1 C9 1.444(4)
O1 C7 1.202(4)
O2 C8 1.201(4)
C2 C3 1.382(4)
C3 C4 1.378(5)
C3 H3A 0.9300
C4 C5 1.369(5)
C4 H4A 0.9300
C5 C6 1.379(4)
C5 H5A 0.9300
C7 C8 1.558(4)
C9 C10 1.496(5)
C9 H9A 0.9700
C9 H9B 0.9700
C10 C15 1.365(5)
C10 C11 1.378(4)
C11 C12 1.374(6)
C11 H11A 0.9300
C12 C13 1.354(6)
C12 H12A 0.9300
C13 C14 1.381(6)
C13 H13A 0.9300
C14 C15 1.375(5)
C14 H14A 0.9300
C15 H15A 0.9300
O3 C22 1.200(4)
O4 C23 1.213(4)
N2 C23 1.368(4)
N2 C16 1.399(4)
N2 C24 1.446(4)
Cl2 C20 1.715(4)
C16 C17 1.366(4)
C16 C21 1.399(4)
C17 C18 1.372(5)
C17 H17A 0.9300
C18 C19 1.381(5)
C18 H18A 0.9300
C19 C20 1.397(5)
C19 H19A 0.9300
C20 C21 1.368(5)
C21 C22 1.459(5)
C22 C23 1.537(5)
C24 C25 1.506(5)
C24 H24A 0.9700
C24 H24B 0.9700
C25 C26 1.364(5)
C25 C30 1.371(5)
C26 C27 1.369(5)
C26 H26A 0.9300
C27 C28 1.363(5)
C27 H27A 0.9300
C28 C29 1.374(6)
C28 H28A 0.9300
C29 C30 1.359(5)
C29 H29A 0.9300
C30 H30A 0.9300

loop_
_geom_hbond_atom_site_label_D
_geom_hbond_atom_site_label_H
_geom_hbond_atom_site_label_A
_geom_hbond_site_symmetry_A
_geom_hbond_distance_DH
_geom_hbond_distance_HA
_geom_hbond_distance_DA
_geom_hbond_angle_DHA
C3 H3A O1 8_765 0.93 2.58 3.228(4) 127
C4 H4A O2 8_765 0.93 2.56 3.473(4) 167
C18 H18A O3 8_755 0.93 2.40 3.329(4) 173
C19 H19A O4 8_755 0.93 2.60 3.382(6) 142
C26 H26A O2 7_566 0.93 2.59 3.350(4) 140
C29 H29A O1 6_557 0.93 2.59 3.505(5) 169

loop_
_geom_torsion_atom_site_label_1
_geom_torsion_atom_site_label_2
_geom_torsion_atom_site_label_3
_geom_torsion_atom_site_label_4
_geom_torsion
C6 C1 C2 C3 -1.2(6)
C8 C1 C2 C3 177.0(4)
C6 C1 C2 Cl1 179.7(3)
C8 C1 C2 Cl1 -2.1(6)
C1 C2 C3 C4 -0.5(6)
Cl1 C2 C3 C4 178.6(3)
C2 C3 C4 C5 1.7(6)
C3 C4 C5 C6 -1.1(6)
C4 C5 C6 C1 -0.7(6)
C4 C5 C6 N1 -179.5(3)
C2 C1 C6 C5 1.8(6)
C8 C1 C6 C5 -176.8(3)
C2 C1 C6 N1 -179.2(3)
C8 C1 C6 N1 2.2(4)
C7 N1 C6 C5 176.6(4)
C9 N1 C6 C5 -3.8(6)
C7 N1 C6 C1 -2.4(4)
C9 N1 C6 C1 177.2(3)
C6 N1 C7 O1 -179.3(4)
C9 N1 C7 O1 1.1(6)
C6 N1 C7 C8 1.4(4)
C9 N1 C7 C8 -178.2(3)
C2 C1 C8 O2 -0.8(8)
C6 C1 C8 O2 177.5(4)
C2 C1 C8 C7 -179.6(4)
C6 C1 C8 C7 -1.3(4)
O1 C7 C8 O2 1.7(6)
N1 C7 C8 O2 -179.0(3)
O1 C7 C8 C1 -179.3(4)
N1 C7 C8 C1 -0.1(4)
C7 N1 C9 C10 -102.9(4)
C6 N1 C9 C10 77.5(4)
N1 C9 C10 C15 49.4(5)
N1 C9 C10 C11 -131.1(3)
C15 C10 C11 C12 1.2(6)
C9 C10 C11 C12 -178.3(4)
C10 C11 C12 C13 -0.3(7)
C11 C12 C13 C14 -0.2(8)
C12 C13 C14 C15 -0.1(7)
C11 C10 C15 C14 -1.6(6)
C9 C10 C15 C14 177.9(4)
C13 C14 C15 C10 1.1(7)
C23 N2 C16 C17 -178.5(4)
C24 N2 C16 C17 -7.2(6)
C23 N2 C16 C21 2.4(5)
C24 N2 C16 C21 173.7(4)
N2 C16 C17 C18 -178.0(4)
C21 C16 C17 C18 1.1(6)
C16 C17 C18 C19 0.0(7)
C17 C18 C19 C20 -1.1(7)
C18 C19 C20 C21 1.2(7)
C18 C19 C20 Cl2 -178.7(4)
C19 C20 C21 C16 -0.1(6)
Cl2 C20 C21 C16 179.7(3)
C19 C20 C21 C22 -178.6(4)
Cl2 C20 C21 C22 1.3(7)
C17 C16 C21 C20 -1.0(6)
N2 C16 C21 C20 178.2(4)
C17 C16 C21 C22 177.8(3)
N2 C16 C21 C22 -3.0(5)
C20 C21 C22 O3 2.6(8)
C16 C21 C22 O3 -176.0(4)
C20 C21 C22 C23 -179.0(4)
C16 C21 C22 C23 2.4(4)
C16 N2 C23 O4 179.0(4)
C24 N2 C23 O4 7.4(7)
C16 N2 C23 C22 -0.8(4)
C24 N2 C23 C22 -172.4(3)
O3 C22 C23 O4 -2.2(7)
C21 C22 C23 O4 179.2(4)
O3 C22 C23 N2 177.6(4)
C21 C22 C23 N2 -1.0(4)
C23 N2 C24 C25 -109.5(4)
C16 N2 C24 C25 80.3(5)
N2 C24 C25 C26 -25.9(6)
N2 C24 C25 C30 158.0(4)
C30 C25 C26 C27 2.3(6)
C24 C25 C26 C27 -173.8(4)
C25 C26 C27 C28 -1.9(6)
C26 C27 C28 C29 0.0(7)
C27 C28 C29 C30 1.5(7)
C28 C29 C30 C25 -1.1(7)
C26 C25 C30 C29 -0.8(6)
C24 C25 C30 C29 175.5(4)

loop_
_cod_related_entry_id
_cod_related_entry_database
_cod_related_entry_code
1 ChemSpider 30657328
